data_7232010
loop_
_publ_author_name
'Adonin, Sergey A.'
'Bondarenko, Mikhail A.'
'Novikov, Alexander S.'
'Abramov, Pavel A.'
'Plyusnin, Pavel E.'
'Sokolov, Maxim N.'
'Fedin, Vladimir P.'

_publ_section_title
;
 Halogen bonding-assisted assembly of bromoantimonate(v) and
 polybromide-bromoantimonate-based frameworks
;
_journal_issue 5
_journal_name_full CrystEngComm
_journal_page_first 850
_journal_paper_doi 10.1039/C8CE01944D
_journal_volume 21
_journal_year 2019
_chemical_formula_sum 'C16 H24 Br9 N2 Sb'
_chemical_formula_weight 1085.31
_space_group_crystal_system monoclinic
_space_group_IT_number 14
_space_group_name_Hall '-P 2yn'
_space_group_name_H-M_alt 'P 1 21/n 1'
_symmetry_space_group_name_Hall '-P 2yn'
_symmetry_space_group_name_H-M 'P 1 21/n 1'
_atom_sites_solution_hydrogens geom
_atom_sites_solution_primary direct
_atom_sites_solution_secondary difmap
_audit_creation_method SHELXL-2017/1
_audit_update_record
;
2018-10-27 deposited with the CCDC.
2018-12-17 downloaded from the CCDC.
;
_cell_angle_alpha 90
_cell_angle_beta 105.702(5)
_cell_angle_gamma 90
_cell_formula_units_Z 2
_cell_length_a 8.4645(4)
_cell_length_b 13.0802(6)
_cell_length_c 13.1574(6)
_cell_measurement_reflns_used 2334
_cell_measurement_temperature 130(2)
_cell_measurement_theta_max 28.0790
_cell_measurement_theta_min 3.9940
_cell_volume 1402.39(12)
_computing_cell_refinement 'CrysAlisPro 1.171.38.41 (Rigaku OD, 2015)'
_computing_data_collection 'CrysAlisPro 1.171.38.41 (Rigaku OD, 2015)'
_computing_data_reduction 'CrysAlisPro 1.171.38.41 (Rigaku OD, 2015)'
_computing_molecular_graphics 'ShelXle (H\"ubschle, 2011)'
_computing_publication_material 'CIFTAB-2014 (Sheldrick, 2014)'
_computing_structure_refinement 'SHELXL-2014 (Sheldrick, 2014)'
_computing_structure_solution 'SHELXS-2014 (Sheldrick, 2014)'
_diffrn_ambient_temperature 130(2)
_diffrn_detector 'CCD plate'
_diffrn_detector_area_resol_mean 10.6168
_diffrn_detector_type AtlasS2
_diffrn_measured_fraction_theta_full 0.997
_diffrn_measured_fraction_theta_max 0.828
_diffrn_measurement_device 'four-circle diffractometer'
_diffrn_measurement_device_type 'New Xcalibur, AtlasS2'
_diffrn_measurement_method '\w scans'
_diffrn_radiation_monochromator graphite
_diffrn_radiation_probe x-ray
_diffrn_radiation_source 'fine-focus sealed tube'
_diffrn_radiation_type MoK\a
_diffrn_radiation_wavelength 0.71073
_diffrn_reflns_av_R_equivalents 0.0261
_diffrn_reflns_av_unetI/netI 0.0477
_diffrn_reflns_Laue_measured_fraction_full 0.997
_diffrn_reflns_Laue_measured_fraction_max 0.828
_diffrn_reflns_limit_h_max 11
_diffrn_reflns_limit_h_min -11
_diffrn_reflns_limit_k_max 16
_diffrn_reflns_limit_k_min -17
_diffrn_reflns_limit_l_max 17
_diffrn_reflns_limit_l_min -12
_diffrn_reflns_number 6198
_diffrn_reflns_point_group_measured_fraction_full 0.997
_diffrn_reflns_point_group_measured_fraction_max 0.828
_diffrn_reflns_theta_full 25.500
_diffrn_reflns_theta_max 28.876
_diffrn_reflns_theta_min 3.506
_diffrn_source 'sealed X-ray tube'
_exptl_absorpt_coefficient_mu 13.813
_exptl_absorpt_correction_T_max 1.00000
_exptl_absorpt_correction_T_min 0.51598
_exptl_absorpt_correction_type multi-scan
_exptl_absorpt_process_details
;
CrysAlisPro 1.171.38.41 (Rigaku Oxford Diffraction, 2015)
Empirical absorption correction using spherical harmonics,
implemented in SCALE3 ABSPACK scaling algorithm.
;
_exptl_crystal_colour orange
_exptl_crystal_density_diffrn 2.570
_exptl_crystal_description block
_exptl_crystal_F_000 1000
_exptl_crystal_size_max 0.300
_exptl_crystal_size_mid 0.250
_exptl_crystal_size_min 0.150
_refine_diff_density_max 0.655
_refine_diff_density_min -0.872
_refine_diff_density_rms 0.152
_refine_ls_extinction_method none
_refine_ls_goodness_of_fit_ref 1.016
_refine_ls_hydrogen_treatment constr
_refine_ls_matrix_type full
_refine_ls_number_parameters 130
_refine_ls_number_reflns 3059
_refine_ls_number_restraints 0
_refine_ls_restrained_S_all 1.016
_refine_ls_R_factor_all 0.0427
_refine_ls_R_factor_gt 0.0313
_refine_ls_shift/su_max 0.001
_refine_ls_shift/su_mean 0.000
_refine_ls_structure_factor_coef Fsqd
_refine_ls_weighting_details 'w=1/[\s^2^(Fo^2^)+(0.0164P)^2^] where P=(Fo^2^+2Fc^2^)/3'
_refine_ls_weighting_scheme calc
_refine_ls_wR_factor_gt 0.0516
_refine_ls_wR_factor_ref 0.0545
_reflns_Friedel_coverage 0.000
_reflns_number_gt 2572
_reflns_number_total 3059
_reflns_threshold_expression >2\s(I)
_cod_data_source_file c8ce01944d2.cif
_cod_data_source_block 8_a
_cod_depositor_comments 'Adding full bibliography for 7232009--7232019.cif.'
_cod_database_code 7232010
_shelx_shelxl_version_number 2017/1
_shelx_space_group_comment
;
The symmetry employed for this shelxl refinement is uniquely defined
by the following loop, which should always be used as a source of
symmetry information in preference to the above space-group names.
They are only intended as comments.
;
_shelx_estimated_absorpt_t_min 0.104
_shelx_estimated_absorpt_t_max 0.231

loop_
_space_group_symop_operation_xyz
'x, y, z'
'-x+1/2, y+1/2, -z+1/2'
'-x, -y, -z'
'x-1/2, -y-1/2, z-1/2'

loop_
_atom_site_label
_atom_site_type_symbol
_atom_site_fract_x
_atom_site_fract_y
_atom_site_fract_z
_atom_site_U_iso_or_equiv
_atom_site_adp_type
_atom_site_occupancy
_atom_site_site_symmetry_order
_atom_site_calc_flag
_atom_site_refinement_flags_posn
_atom_site_refinement_flags_adp
_atom_site_refinement_flags_occupancy
C1 C 0.4331(6) 0.2896(4) 0.7913(3) 0.0302(12) Uani 1 1 d . . .
H1A H 0.345609 0.247788 0.805758 0.045 Uiso 1 1 calc R U .
H1B H 0.407367 0.362129 0.796261 0.045 Uiso 1 1 calc R U .
H1C H 0.537436 0.273726 0.843014 0.045 Uiso 1 1 calc R U .
C2 C 0.3709(5) 0.1846(3) 0.6309(3) 0.0238(11) Uani 1 1 d . . .
H2 H 0.311159 0.140127 0.663933 0.029 Uiso 1 1 calc R U .
C3 C 0.3787(5) 0.1645(3) 0.5317(3) 0.0225(10) Uani 1 1 d . . .
H3 H 0.326183 0.105252 0.496400 0.027 Uiso 1 1 calc R U .
C4 C 0.4618(5) 0.2287(3) 0.4807(3) 0.0203(10) Uani 1 1 d . . .
C5 C 0.5419(5) 0.3127(3) 0.5378(3) 0.0252(11) Uani 1 1 d . . .
H5 H 0.603544 0.357761 0.506724 0.030 Uiso 1 1 calc R U .
C6 C 0.5316(5) 0.3303(3) 0.6386(3) 0.0221(10) Uani 1 1 d . . .
H6 H 0.585298 0.387945 0.676627 0.027 Uiso 1 1 calc R U .
C7 C 0.4706(6) 0.2081(4) 0.3700(3) 0.0327(12) Uani 1 1 d . . .
H7A H 0.357907 0.205105 0.322355 0.039 Uiso 1 1 calc R U .
H7B H 0.528814 0.265179 0.346324 0.039 Uiso 1 1 calc R U .
C8 C 0.5576(6) 0.1098(4) 0.3620(3) 0.0419(14) Uani 1 1 d . . .
H8A H 0.659765 0.106422 0.418974 0.063 Uiso 1 1 calc R U .
H8B H 0.582855 0.106605 0.293668 0.063 Uiso 1 1 calc R U .
H8C H 0.487052 0.052013 0.368246 0.063 Uiso 1 1 calc R U .
N1 N 0.4468(4) 0.2670(3) 0.6835(3) 0.0197(8) Uani 1 1 d . . .
Br1 Br 0.17684(5) 0.44764(3) 0.37754(3) 0.02098(11) Uani 1 1 d . . .
Br2 Br 0.25963(5) 0.53114(3) 0.64948(3) 0.01848(11) Uani 1 1 d . . .
Br3 Br -0.00904(5) 0.31522(3) 0.56019(3) 0.02049(11) Uani 1 1 d . . .
Br4 Br 0.62722(6) 0.56036(4) 0.85502(3) 0.02850(13) Uani 1 1 d . . .
Br5 Br 0.500000 0.500000 1.000000 0.02227(15) Uani 1 2 d S . P
Sb1 Sb 0.000000 0.500000 0.500000 0.01420(10) Uani 1 2 d S . P

loop_
_atom_site_aniso_label
_atom_site_aniso_U_11
_atom_site_aniso_U_22
_atom_site_aniso_U_33
_atom_site_aniso_U_23
_atom_site_aniso_U_13
_atom_site_aniso_U_12
C1 0.051(3) 0.020(3) 0.022(2) -0.004(2) 0.014(2) 0.005(2)
C2 0.023(3) 0.023(3) 0.026(2) 0.004(2) 0.009(2) 0.000(2)
C3 0.029(3) 0.016(2) 0.024(2) -0.003(2) 0.010(2) -0.003(2)
C4 0.023(3) 0.020(3) 0.018(2) 0.005(2) 0.0052(19) 0.004(2)
C5 0.022(3) 0.025(3) 0.030(3) 0.008(2) 0.010(2) 0.004(2)
C6 0.021(3) 0.017(2) 0.026(2) 0.002(2) 0.003(2) -0.0013(19)
C7 0.043(3) 0.032(3) 0.026(3) 0.006(2) 0.013(2) 0.002(2)
C8 0.050(4) 0.051(4) 0.026(3) -0.005(3) 0.011(2) 0.010(3)
N1 0.024(2) 0.016(2) 0.0195(18) 0.0031(17) 0.0065(16) 0.0032(16)
Br1 0.0210(2) 0.0235(3) 0.0209(2) -0.0025(2) 0.00977(18) 0.00080(19)
Br2 0.0176(2) 0.0204(2) 0.0160(2) 0.00074(19) 0.00196(17) 0.00002(18)
Br3 0.0256(3) 0.0153(2) 0.0198(2) 0.00293(18) 0.00474(19) 0.00063(19)
Br4 0.0294(3) 0.0299(3) 0.0243(2) -0.0013(2) 0.0042(2) -0.0013(2)
Br5 0.0200(3) 0.0214(4) 0.0229(3) -0.0050(3) 0.0015(3) 0.0026(3)
Sb1 0.0152(2) 0.0142(2) 0.01340(19) 0.00037(17) 0.00411(16) 0.00072(17)

loop_
_atom_type_symbol
_atom_type_description
_atom_type_scat_dispersion_real
_atom_type_scat_dispersion_imag
_atom_type_scat_source
C C 0.0033 0.0016 'International Tables Vol C Tables 4.2.6.8 and 6.1.1.4'
N N 0.0061 0.0033 'International Tables Vol C Tables 4.2.6.8 and 6.1.1.4'
Br Br -0.2901 2.4595 'International Tables Vol C Tables 4.2.6.8 and 6.1.1.4'
Sb Sb -0.5866 1.5461 'International Tables Vol C Tables 4.2.6.8 and 6.1.1.4'
H H 0.0000 0.0000 'International Tables Vol C Tables 4.2.6.8 and 6.1.1.4'

loop_
_geom_angle_atom_site_label_1
_geom_angle_atom_site_label_2
_geom_angle_atom_site_label_3
_geom_angle
_geom_angle_site_symmetry_1
_geom_angle_site_symmetry_3
N1 C1 H1A 109.5 . .
N1 C1 H1B 109.5 . .
H1A C1 H1B 109.5 . .
N1 C1 H1C 109.5 . .
H1A C1 H1C 109.5 . .
H1B C1 H1C 109.5 . .
N1 C2 C3 120.8(4) . .
N1 C2 H2 119.6 . .
C3 C2 H2 119.6 . .
C2 C3 C4 121.1(4) . .
C2 C3 H3 119.5 . .
C4 C3 H3 119.5 . .
C3 C4 C5 117.0(4) . .
C3 C4 C7 121.8(4) . .
C5 C4 C7 121.2(4) . .
C6 C5 C4 120.2(4) . .
C6 C5 H5 119.9 . .
C4 C5 H5 119.9 . .
N1 C6 C5 120.4(4) . .
N1 C6 H6 119.8 . .
C5 C6 H6 119.8 . .
C8 C7 C4 112.0(4) . .
C8 C7 H7A 109.2 . .
C4 C7 H7A 109.2 . .
C8 C7 H7B 109.2 . .
C4 C7 H7B 109.2 . .
H7A C7 H7B 107.9 . .
C7 C8 H8A 109.5 . .
C7 C8 H8B 109.5 . .
H8A C8 H8B 109.5 . .
C7 C8 H8C 109.5 . .
H8A C8 H8C 109.5 . .
H8B C8 H8C 109.5 . .
C6 N1 C2 120.5(4) . .
C6 N1 C1 119.4(4) . .
C2 N1 C1 120.1(4) . .
Br4 Br5 Br4 180.0 . 3_667
Br3 Sb1 Br3 180.0 . 3_566
Br3 Sb1 Br2 89.779(14) . 3_566
Br3 Sb1 Br2 90.221(14) 3_566 3_566
Br3 Sb1 Br2 90.221(14) . .
Br3 Sb1 Br2 89.779(14) 3_566 .
Br2 Sb1 Br2 180.000(15) 3_566 .
Br3 Sb1 Br1 89.218(14) . 3_566
Br3 Sb1 Br1 90.783(14) 3_566 3_566
Br2 Sb1 Br1 89.972(14) 3_566 3_566
Br2 Sb1 Br1 90.028(14) . 3_566
Br3 Sb1 Br1 90.783(14) . .
Br3 Sb1 Br1 89.216(14) 3_566 .
Br2 Sb1 Br1 90.028(14) 3_566 .
Br2 Sb1 Br1 89.972(14) . .
Br1 Sb1 Br1 180.0 3_566 .

loop_
_geom_bond_atom_site_label_1
_geom_bond_atom_site_label_2
_geom_bond_distance
C1 N1 1.483(5)
C1 H1A 0.9800
C1 H1B 0.9800
C1 H1C 0.9800
C2 N1 1.346(5)
C2 C3 1.351(5)
C2 H2 0.9500
C3 C4 1.380(6)
C3 H3 0.9500
C4 C5 1.399(6)
C4 C7 1.503(5)
C5 C6 1.371(6)
C5 H5 0.9500
C6 N1 1.335(5)
C6 H6 0.9500
C7 C8 1.500(7)
C7 H7A 0.9900
C7 H7B 0.9900
C8 H8A 0.9800
C8 H8B 0.9800
C8 H8C 0.9800
Br1 Sb1 2.5712(4)
Br2 Sb1 2.5542(4)
Br3 Sb1 2.5511(4)
Br4 Br5 2.5561(5)
